data_7232244
loop_
_publ_author_name
'Wang, Hai Yu'
'Liu, Shuang'
'Fu, Chen'
'Zhang, Hong'

_publ_section_title
;
 Two novel multichromic coordination polymers based on a new flexible
 viologen ligand exhibiting photocontrolled luminescence properties and
 sensitive detection for ammonia
;
_journal_issue 10
_journal_name_full CrystEngComm
_journal_page_first 1635
_journal_paper_doi 10.1039/C8CE01948G
_journal_volume 21
_journal_year 2019
_chemical_formula_moiety 'C26 H20 Br2 Cd N2 O4, 2(H2 O)'
_chemical_formula_sum 'C26 H24 Br2 Cd N2 O6'
_chemical_formula_weight 732.69
_space_group_crystal_system monoclinic
_space_group_IT_number 14
_space_group_name_Hall '-P 2ybc'
_space_group_name_H-M_alt 'P 1 21/c 1'
_symmetry_space_group_name_Hall '-P 2ybc'
_symmetry_space_group_name_H-M 'P 1 21/c 1'
_atom_sites_solution_hydrogens mixed
_atom_sites_solution_primary direct
_audit_creation_date 2018-05-22
_audit_creation_method
;
Olex2 1.2
(compiled 2017.03.28 svn.r3405 for OlexSys, GUI svn.r5335)
;
_audit_update_record
;
2018-12-26 deposited with the CCDC.
2019-01-28 downloaded from the CCDC.
;
_cell_angle_alpha 90
_cell_angle_beta 101.350(10)
_cell_angle_gamma 90
_cell_formula_units_Z 4
_cell_length_a 13.729(7)
_cell_length_b 11.895(6)
_cell_length_c 16.192(8)
_cell_measurement_reflns_used 6579
_cell_measurement_temperature 296(2)
_cell_measurement_theta_max 26.97
_cell_measurement_theta_min 2.47
_cell_volume 2593(2)
_computing_molecular_graphics 'Olex2 (Dolomanov et al., 2009)'
_computing_publication_material 'Olex2 (Dolomanov et al., 2009)'
_computing_structure_refinement 'ShelXL (Sheldrick, 2015)'
_computing_structure_solution 'SIR2004 (Burla et al., 2007)'
_diffrn_ambient_temperature 296.15
_diffrn_measured_fraction_theta_full 1.000
_diffrn_measured_fraction_theta_max 0.998
_diffrn_measurement_device_type 'CCD area detector'
_diffrn_measurement_method 'phi and omega scans'
_diffrn_radiation_type MoK\a
_diffrn_radiation_wavelength 0.71073
_diffrn_reflns_av_R_equivalents 0.0505
_diffrn_reflns_av_unetI/netI 0.0516
_diffrn_reflns_Laue_measured_fraction_full 1.000
_diffrn_reflns_Laue_measured_fraction_max 0.998
_diffrn_reflns_limit_h_max 17
_diffrn_reflns_limit_h_min -16
_diffrn_reflns_limit_k_max 15
_diffrn_reflns_limit_k_min -14
_diffrn_reflns_limit_l_max 20
_diffrn_reflns_limit_l_min -15
_diffrn_reflns_number 17409
_diffrn_reflns_point_group_measured_fraction_full 1.000
_diffrn_reflns_point_group_measured_fraction_max 0.998
_diffrn_reflns_theta_full 25.242
_diffrn_reflns_theta_max 27.309
_diffrn_reflns_theta_min 1.513
_exptl_absorpt_coefficient_mu 3.970
_exptl_absorpt_correction_type none
_exptl_crystal_colour yellow
_exptl_crystal_colour_primary yellow
_exptl_crystal_density_diffrn 1.877
_exptl_crystal_description block
_exptl_crystal_F_000 1440
_refine_diff_density_max 1.909
_refine_diff_density_min -3.107
_refine_diff_density_rms 0.205
_refine_ls_extinction_coef 0.0018(6)
_refine_ls_extinction_expression Fc^*^=kFc[1+0.001xFc^2^\l^3^/sin(2\q)]^-1/4^
_refine_ls_extinction_method 'SHELXL-2014/7 (Sheldrick 2014'
_refine_ls_goodness_of_fit_ref 1.043
_refine_ls_hydrogen_treatment constr
_refine_ls_matrix_type full
_refine_ls_number_parameters 336
_refine_ls_number_reflns 5834
_refine_ls_number_restraints 1
_refine_ls_restrained_S_all 1.053
_refine_ls_R_factor_all 0.0824
_refine_ls_R_factor_gt 0.0689
_refine_ls_shift/su_max 0.001
_refine_ls_shift/su_mean 0.000
_refine_ls_structure_factor_coef Fsqd
_refine_ls_weighting_details 'w=1/[\s^2^(Fo^2^)+(0.1365P)^2^+13.0399P] where P=(Fo^2^+2Fc^2^)/3'
_refine_ls_weighting_scheme calc
_refine_ls_wR_factor_gt 0.2138
_refine_ls_wR_factor_ref 0.2257
_reflns_Friedel_coverage 0.000
_reflns_number_gt 4636
_reflns_number_total 5834
_reflns_threshold_expression 'I > 2\s(I)'
_cod_data_source_file c8ce01948g2.cif
_cod_data_source_block 1
_cod_depositor_comments 'Adding full bibliography for 7232244--7232245.cif.'
_cod_database_code 7232244
_shelx_shelxl_version_number 2014/7
_shelx_space_group_comment
;
The symmetry employed for this shelxl refinement is uniquely defined
by the following loop, which should always be used as a source of
symmetry information in preference to the above space-group names.
They are only intended as comments.
;
_olex2_refinement_description
;
1. Fixed Uiso
 At 1.2 times of:
  All C(H) groups, All C(H,H) groups, All O(H,H) groups
 At 1.5 times of:
  All O(H) groups
2. Restrained distances
 H2Wb-O2W
 0.84 with sigma of 0.01
3.a Riding coordinates:
 O2W(H2Wa), O1W(H1Wa), O1W(H1Wb)
3.b Riding coordinates and stretchable bonds:
 O1W(H2Wb)
3.c Secondary CH2 refined with riding coordinates:
 C3(H3a,H3b), C18(H18a,H18b)
3.d Aromatic/amide H refined with riding coordinates:
 C19(H19), C16(H16), C20(H20), C21(H21), C26(H26), C22(H22), C5(H5), C25(H25),
 C13(H13), C1(H1), C2(H2), C15(H15), C8(H8), C6(H6), C14(H14), C7(H7)
;
_olex2_submission_special_instructions 'No special instructions were received'

loop_
_space_group_symop_operation_xyz
'x, y, z'
'-x, y+1/2, -z+1/2'
'-x, -y, -z'
'x, -y-1/2, z-1/2'

loop_
_atom_site_label
_atom_site_type_symbol
_atom_site_fract_x
_atom_site_fract_y
_atom_site_fract_z
_atom_site_U_iso_or_equiv
_atom_site_adp_type
_atom_site_occupancy
_atom_site_site_symmetry_order
_atom_site_calc_flag
_atom_site_refinement_flags_posn
Cd1 Cd -0.31217(4) -0.33030(4) 0.55286(3) 0.0343(2) Uani 1 1 d .
Br1 Br -0.33357(8) -0.36415(10) 0.70725(6) 0.0615(3) Uani 1 1 d .
Br2 Br -0.30606(9) -0.52695(8) 0.48679(5) 0.0587(3) Uani 1 1 d .
O1 O -0.1766(4) -0.2272(5) 0.5925(4) 0.0525(15) Uani 1 1 d .
O4 O -0.3792(4) -0.2174(5) 0.4308(4) 0.0519(14) Uani 1 1 d .
O3 O -0.4644(5) -0.2411(5) 0.5296(4) 0.0503(14) Uani 1 1 d .
N2 N -0.4853(4) 0.1316(5) 0.2346(3) 0.0289(11) Uani 1 1 d .
N1 N -0.0240(4) 0.1102(5) 0.7576(4) 0.0362(13) Uani 1 1 d .
O2 O -0.0960(5) -0.3170(6) 0.5083(5) 0.071(2) Uani 1 1 d .
C9 C -0.0175(5) -0.1620(6) 0.5850(4) 0.0325(13) Uani 1 1 d .
C17 C -0.5915(5) 0.0170(5) 0.3092(4) 0.0296(13) Uani 1 1 d .
C24 C -0.2062(5) 0.2884(5) 0.2499(4) 0.0298(12) Uani 1 1 d .
C19 C -0.4478(5) 0.1964(6) 0.3026(4) 0.0316(13) Uani 1 1 d .
H19 H -0.4842 0.2062 0.3448 0.038 Uiso 1 1 calc R
C23 C -0.3037(5) 0.2347(5) 0.2458(4) 0.0275(12) Uani 1 1 d .
C16 C -0.5206(5) -0.0589(6) 0.3472(4) 0.0302(13) Uani 1 1 d .
H16 H -0.4657 -0.0734 0.3232 0.036 Uiso 1 1 calc R
C12 C -0.5303(5) -0.1134(5) 0.4205(4) 0.0299(13) Uani 1 1 d .
C20 C -0.3587(5) 0.2466(6) 0.3096(4) 0.0321(13) Uani 1 1 d .
H20 H -0.3334 0.2895 0.3570 0.039 Uiso 1 1 calc R
C21 C -0.4359(5) 0.1193(5) 0.1723(4) 0.0318(13) Uani 1 1 d .
H21 H -0.4627 0.0752 0.1259 0.038 Uiso 1 1 calc R
C26 C -0.1414(5) 0.2527(6) 0.1986(5) 0.0390(15) Uani 1 1 d .
H26 H -0.1601 0.1943 0.1606 0.047 Uiso 1 1 calc R
C11 C -0.4524(5) -0.1957(6) 0.4623(4) 0.0347(14) Uani 1 1 d .
C22 C -0.3459(6) 0.1709(6) 0.1755(4) 0.0344(14) Uani 1 1 d .
H22 H -0.3130 0.1633 0.1308 0.041 Uiso 1 1 calc R
C5 C -0.0149(5) -0.0922(6) 0.6538(4) 0.0326(14) Uani 1 1 d .
H5 H -0.0670 -0.0940 0.6828 0.039 Uiso 1 1 calc R
C10 C -0.1039(5) -0.2425(6) 0.5593(4) 0.0368(15) Uani 1 1 d .
C4 C 0.0648(5) -0.0192(6) 0.6805(5) 0.0336(14) Uani 1 1 d .
C25 C -0.1745(6) 0.3765(6) 0.3064(5) 0.0393(16) Uani 1 1 d .
H25 H -0.2149 0.4015 0.3425 0.047 Uiso 1 1 calc R
C3 C 0.0717(5) 0.0522(7) 0.7573(5) 0.0416(16) Uani 1 1 d .
H3A H 0.0889 0.0056 0.8071 0.050 Uiso 1 1 calc R
H3B H 0.1239 0.1077 0.7588 0.050 Uiso 1 1 calc R
C18 C -0.5841(5) 0.0762(7) 0.2287(4) 0.0384(16) Uani 1 1 d .
H18A H -0.5941 0.0223 0.1828 0.046 Uiso 1 1 calc R
H18B H -0.6361 0.1324 0.2162 0.046 Uiso 1 1 calc R
C13 C -0.6138(6) -0.0909(7) 0.4554(5) 0.0422(16) Uani 1 1 d .
H13 H -0.6215 -0.1276 0.5044 0.051 Uiso 1 1 calc R
C1 C -0.0513(6) 0.1976(7) 0.7037(5) 0.0405(16) Uani 1 1 d .
H1 H -0.0081 0.2233 0.6703 0.049 Uiso 1 1 calc R
C2 C -0.0839(6) 0.0745(6) 0.8082(5) 0.0393(15) Uani 1 1 d .
H2 H -0.0636 0.0154 0.8452 0.047 Uiso 1 1 calc R
C15 C -0.6730(5) 0.0391(6) 0.3461(5) 0.0354(14) Uani 1 1 d .
H15 H -0.7204 0.0913 0.3216 0.042 Uiso 1 1 calc R
C8 C 0.0607(7) -0.1611(7) 0.5429(5) 0.0460(18) Uani 1 1 d .
H8 H 0.0608 -0.2092 0.4976 0.055 Uiso 1 1 calc R
C6 C 0.1427(6) -0.0184(7) 0.6364(6) 0.0447(18) Uani 1 1 d .
H6 H 0.1967 0.0291 0.6533 0.054 Uiso 1 1 calc R
C14 C -0.6837(6) -0.0159(8) 0.4185(6) 0.0475(19) Uani 1 1 d .
H14 H -0.7388 -0.0017 0.4422 0.057 Uiso 1 1 calc R
C7 C 0.1395(7) -0.0869(8) 0.5690(6) 0.060(2) Uani 1 1 d .
H7 H 0.1911 -0.0845 0.5395 0.072 Uiso 1 1 calc R
O2W O 0.0530(5) -0.4109(6) 0.4378(4) 0.0602(16) Uani 1 1 d D
H2WA H 0.1071 -0.4378 0.4652 0.090 Uiso 1 1 d R
O1W O -0.1555(5) -0.3072(7) 0.3253(5) 0.075(2) Uani 1 1 d .
H1WA H -0.2104 -0.2800 0.2996 0.112 Uiso 1 1 d R
H2WB H 0.0043(5) -0.3952(7) 0.4700(5) 0.090 Uiso 1 1 d DGR
H1WB H -0.1641 -0.3034 0.3755 0.090 Uiso 1 1 d R

loop_
_atom_site_aniso_label
_atom_site_aniso_U_11
_atom_site_aniso_U_22
_atom_site_aniso_U_33
_atom_site_aniso_U_23
_atom_site_aniso_U_13
_atom_site_aniso_U_12
Cd1 0.0342(3) 0.0384(3) 0.0303(3) -0.00138(19) 0.0062(2) -0.00113(19)
Br1 0.0612(6) 0.0721(7) 0.0518(5) 0.0030(4) 0.0126(4) -0.0008(5)
Br2 0.0947(7) 0.0455(5) 0.0377(5) -0.0039(3) 0.0178(4) -0.0010(4)
O1 0.036(3) 0.057(4) 0.067(4) -0.020(3) 0.017(3) -0.013(3)
O4 0.053(3) 0.060(4) 0.046(3) 0.014(3) 0.017(3) 0.019(3)
O3 0.057(3) 0.056(3) 0.038(3) 0.016(3) 0.008(2) 0.011(3)
N2 0.028(3) 0.031(3) 0.027(3) 0.005(2) 0.003(2) 0.001(2)
N1 0.032(3) 0.038(3) 0.040(3) -0.009(3) 0.010(2) 0.002(2)
O2 0.062(4) 0.070(4) 0.089(5) -0.043(4) 0.030(4) -0.020(3)
C9 0.031(3) 0.033(3) 0.034(3) 0.002(3) 0.008(3) 0.000(3)
C17 0.031(3) 0.030(3) 0.027(3) 0.001(2) 0.003(2) -0.009(2)
C24 0.034(3) 0.026(3) 0.030(3) 0.003(2) 0.008(2) 0.003(2)
C19 0.035(3) 0.038(3) 0.023(3) -0.001(3) 0.008(2) 0.001(3)
C23 0.033(3) 0.024(3) 0.027(3) 0.003(2) 0.010(2) 0.004(2)
C16 0.031(3) 0.033(3) 0.027(3) -0.004(3) 0.007(2) -0.005(3)
C12 0.035(3) 0.028(3) 0.025(3) -0.003(2) 0.002(2) -0.003(3)
C20 0.036(3) 0.035(3) 0.026(3) -0.003(3) 0.008(2) -0.001(3)
C21 0.040(3) 0.028(3) 0.028(3) -0.002(2) 0.008(3) 0.002(3)
C26 0.037(3) 0.033(3) 0.051(4) -0.004(3) 0.019(3) 0.001(3)
C11 0.045(4) 0.029(3) 0.026(3) -0.001(3) -0.001(3) -0.002(3)
C22 0.044(4) 0.034(3) 0.028(3) -0.003(3) 0.014(3) 0.001(3)
C5 0.027(3) 0.041(3) 0.033(3) -0.002(3) 0.013(2) 0.005(3)
C10 0.037(3) 0.042(4) 0.031(3) 0.000(3) 0.007(3) -0.002(3)
C4 0.031(3) 0.033(3) 0.039(4) -0.001(3) 0.013(3) 0.004(3)
C25 0.041(4) 0.040(4) 0.042(4) -0.007(3) 0.019(3) -0.007(3)
C3 0.031(3) 0.047(4) 0.047(4) -0.012(3) 0.007(3) 0.003(3)
C18 0.029(3) 0.053(4) 0.030(3) 0.010(3) 0.000(3) -0.005(3)
C13 0.053(4) 0.042(4) 0.036(4) 0.005(3) 0.019(3) -0.006(3)
C1 0.039(4) 0.040(4) 0.047(4) 0.003(3) 0.020(3) -0.002(3)
C2 0.040(4) 0.039(4) 0.041(4) 0.006(3) 0.013(3) 0.008(3)
C15 0.032(3) 0.036(3) 0.040(4) 0.005(3) 0.010(3) 0.001(3)
C8 0.056(5) 0.047(4) 0.041(4) -0.008(3) 0.025(4) -0.005(4)
C6 0.037(4) 0.046(4) 0.057(5) -0.005(4) 0.024(3) -0.013(3)
C14 0.045(4) 0.056(5) 0.049(4) -0.003(4) 0.028(4) 0.000(4)
C7 0.060(5) 0.063(5) 0.071(6) -0.010(5) 0.048(5) -0.017(4)
O2W 0.069(4) 0.056(4) 0.059(4) -0.005(3) 0.022(3) 0.003(3)
O1W 0.062(4) 0.087(5) 0.072(5) 0.017(4) 0.003(4) 0.004(4)

loop_
_atom_type_symbol
_atom_type_description
_atom_type_scat_dispersion_real
_atom_type_scat_dispersion_imag
_atom_type_scat_source
C C 0.0033 0.0016 'International Tables Vol C Tables 4.2.6.8 and 6.1.1.4'
H H 0.0000 0.0000 'International Tables Vol C Tables 4.2.6.8 and 6.1.1.4'
Br Br -0.2901 2.4595 'International Tables Vol C Tables 4.2.6.8 and 6.1.1.4'
Cd Cd -0.8075 1.2024 'International Tables Vol C Tables 4.2.6.8 and 6.1.1.4'
N N 0.0061 0.0033 'International Tables Vol C Tables 4.2.6.8 and 6.1.1.4'
O O 0.0106 0.0060 'International Tables Vol C Tables 4.2.6.8 and 6.1.1.4'

loop_
_geom_angle_atom_site_label_1
_geom_angle_atom_site_label_2
_geom_angle_atom_site_label_3
_geom_angle
_geom_angle_site_symmetry_1
_geom_angle_site_symmetry_3
Br1 Cd1 C11 114.16(16) . .
Br2 Cd1 Br1 106.07(4) . .
Br2 Cd1 C11 112.93(15) . .
O1 Cd1 Br1 93.13(18) . .
O1 Cd1 Br2 121.85(16) . .
O1 Cd1 O4 95.3(2) . .
O1 Cd1 O3 118.4(2) . .
O1 Cd1 C11 107.3(2) . .
O4 Cd1 Br1 140.71(14) . .
O4 Cd1 Br2 101.70(16) . .
O4 Cd1 C11 27.3(2) . .
O3 Cd1 Br1 87.61(14) . .
O3 Cd1 Br2 116.82(17) . .
O3 Cd1 O4 54.83(19) . .
O3 Cd1 C11 27.6(2) . .
C10 O1 Cd1 119.8(5) . .
C11 O4 Cd1 89.3(4) . .
C11 O3 Cd1 94.0(5) . .
C19 N2 C18 119.8(5) . .
C21 N2 C19 120.6(6) . .
C21 N2 C18 119.6(6) . .
C1 N1 C3 119.0(6) . .
C2 N1 C3 120.3(7) . .
C2 N1 C1 120.6(6) . .
C5 C9 C10 119.7(6) . .
C8 C9 C5 119.6(7) . .
C8 C9 C10 120.7(7) . .
C16 C17 C18 122.1(6) . .
C16 C17 C15 119.2(6) . .
C15 C17 C18 118.7(6) . .
C26 C24 C23 121.4(6) . .
C26 C24 C25 117.6(6) . .
C25 C24 C23 121.0(6) . .
N2 C19 H19 119.6 . .
C20 C19 N2 120.8(6) . .
C20 C19 H19 119.6 . .
C20 C23 C24 122.7(6) . .
C22 C23 C24 120.1(6) . .
C22 C23 C20 117.3(6) . .
C17 C16 H16 119.6 . .
C17 C16 C12 120.7(6) . .
C12 C16 H16 119.6 . .
C16 C12 C11 120.7(6) . .
C16 C12 C13 118.8(6) . .
C13 C12 C11 120.5(6) . .
C19 C20 C23 120.4(6) . .
C19 C20 H20 119.8 . .
C23 C20 H20 119.8 . .
N2 C21 H21 119.6 . .
N2 C21 C22 120.8(6) . .
C22 C21 H21 119.6 . .
C24 C26 H26 119.7 . .
C1 C26 C24 120.7(7) 4_565 .
C1 C26 H26 119.7 4_565 .
O4 C11 Cd1 63.4(4) . .
O4 C11 O3 121.5(7) . .
O4 C11 C12 120.7(6) . .
O3 C11 Cd1 58.4(4) . .
O3 C11 C12 117.8(7) . .
C12 C11 Cd1 173.8(5) . .
C23 C22 H22 119.9 . .
C21 C22 C23 120.1(6) . .
C21 C22 H22 119.9 . .
C9 C5 H5 119.5 . .
C9 C5 C4 121.1(6) . .
C4 C5 H5 119.5 . .
O1 C10 C9 116.2(6) . .
O2 C10 O1 125.6(7) . .
O2 C10 C9 118.1(7) . .
C5 C4 C3 121.9(6) . .
C5 C4 C6 118.6(7) . .
C6 C4 C3 119.5(7) . .
C24 C25 H25 120.1 . .
C2 C25 C24 119.7(7) 4_565 .
C2 C25 H25 120.1 4_565 .
N1 C3 C4 110.8(6) . .
N1 C3 H3A 109.5 . .
N1 C3 H3B 109.5 . .
C4 C3 H3A 109.5 . .
C4 C3 H3B 109.5 . .
H3A C3 H3B 108.1 . .
N2 C18 C17 111.5(5) . .
N2 C18 H18A 109.3 . .
N2 C18 H18B 109.3 . .
C17 C18 H18A 109.3 . .
C17 C18 H18B 109.3 . .
H18A C18 H18B 108.0 . .
C12 C13 H13 119.7 . .
C14 C13 C12 120.7(7) . .
C14 C13 H13 119.7 . .
N1 C1 H1 119.9 . .
C26 C1 N1 120.2(6) 4_566 .
C26 C1 H1 119.9 4_566 .
N1 C2 C25 121.1(7) . 4_566
N1 C2 H2 119.4 . .
C25 C2 H2 119.4 4_566 .
C17 C15 H15 119.8 . .
C14 C15 C17 120.3(7) . .
C14 C15 H15 119.8 . .
C9 C8 H8 120.4 . .
C9 C8 C7 119.1(7) . .
C7 C8 H8 120.4 . .
C4 C6 H6 120.0 . .
C7 C6 C4 120.0(7) . .
C7 C6 H6 120.0 . .
C13 C14 C15 120.2(7) . .
C13 C14 H14 119.9 . .
C15 C14 H14 119.9 . .
C8 C7 H7 119.2 . .
C6 C7 C8 121.6(7) . .
C6 C7 H7 119.2 . .
H2WA O2W H2WB 115.3 . .
H1WA O1W H1WB 99.8 . .

loop_
_geom_bond_atom_site_label_1
_geom_bond_atom_site_label_2
_geom_bond_distance
_geom_bond_site_symmetry_2
Cd1 Br1 2.6052(16) .
Cd1 Br2 2.5805(15) .
Cd1 O1 2.216(5) .
Cd1 O4 2.416(6) .
Cd1 O3 2.308(6) .
Cd1 C11 2.703(7) .
O1 C10 1.237(9) .
O4 C11 1.240(9) .
O3 C11 1.255(9) .
N2 C19 1.359(9) .
N2 C21 1.331(9) .
N2 C18 1.494(9) .
N1 C3 1.485(9) .
N1 C1 1.361(10) .
N1 C2 1.339(9) .
O2 C10 1.231(10) .
C9 C5 1.384(10) .
C9 C10 1.517(10) .
C9 C8 1.381(10) .
C17 C16 1.380(10) .
C17 C18 1.503(9) .
C17 C15 1.393(9) .
C24 C23 1.473(9) .
C24 C26 1.397(9) .
C24 C25 1.402(10) .
C19 H19 0.9300 .
C19 C20 1.347(10) .
C23 C20 1.402(9) .
C23 C22 1.396(9) .
C16 H16 0.9300 .
C16 C12 1.381(9) .
C12 C11 1.509(9) .
C12 C13 1.401(10) .
C20 H20 0.9300 .
C21 H21 0.9300 .
C21 C22 1.371(10) .
C26 H26 0.9300 .
C26 C1 1.360(10) 4_565
C22 H22 0.9300 .
C5 H5 0.9300 .
C5 C4 1.397(10) .
C4 C3 1.493(10) .
C4 C6 1.397(9) .
C25 H25 0.9300 .
C25 C2 1.369(10) 4_565
C3 H3A 0.9700 .
C3 H3B 0.9700 .
C18 H18A 0.9700 .
C18 H18B 0.9700 .
C13 H13 0.9300 .
C13 C14 1.359(12) .
C1 C26 1.360(10) 4_566
C1 H1 0.9300 .
C2 C25 1.369(10) 4_566
C2 H2 0.9300 .
C15 H15 0.9300 .
C15 C14 1.375(11) .
C8 H8 0.9300 .
C8 C7 1.395(13) .
C6 H6 0.9300 .
C6 C7 1.356(12) .
C14 H14 0.9300 .
C7 H7 0.9300 .
O2W H2WA 0.8502 .
O2W H2WB 0.944(7) .
O1W H1WA 0.8499 .
O1W H1WB 0.8459 .

loop_
_geom_torsion_atom_site_label_1
_geom_torsion_atom_site_label_2
_geom_torsion_atom_site_label_3
_geom_torsion_atom_site_label_4
_geom_torsion
_geom_torsion_site_symmetry_4
Cd1 O1 C10 O2 -5.3(12) .
Cd1 O1 C10 C9 175.2(5) .
Cd1 O4 C11 O3 -5.5(7) .
Cd1 O4 C11 C12 174.6(6) .
Cd1 O3 C11 O4 5.7(8) .
Cd1 O3 C11 C12 -174.3(5) .
N2 C19 C20 C23 1.3(10) .
N2 C21 C22 C23 1.8(10) .
C9 C5 C4 C3 -176.6(7) .
C9 C5 C4 C6 -0.4(11) .
C9 C8 C7 C6 2.1(15) .
C17 C16 C12 C11 -179.6(6) .
C17 C16 C12 C13 0.3(10) .
C17 C15 C14 C13 1.1(12) .
C24 C23 C20 C19 179.5(6) .
C24 C23 C22 C21 178.9(6) .
C19 N2 C21 C22 0.5(10) .
C19 N2 C18 C17 -48.1(9) .
C23 C24 C26 C1 -179.4(7) 4_565
C23 C24 C25 C2 -179.4(7) 4_565
C16 C17 C18 N2 -51.9(9) .
C16 C17 C15 C14 -1.4(11) .
C16 C12 C11 O4 -1.3(10) .
C16 C12 C11 O3 178.7(6) .
C16 C12 C13 C14 -0.6(11) .
C12 C13 C14 C15 -0.1(13) .
C20 C23 C22 C21 -2.5(10) .
C21 N2 C19 C20 -2.1(10) .
C21 N2 C18 C17 133.6(6) .
C26 C24 C23 C20 162.7(7) .
C26 C24 C23 C22 -18.8(10) .
C26 C24 C25 C2 1.5(11) 4_565
C11 C12 C13 C14 179.3(7) .
C22 C23 C20 C19 1.0(10) .
C5 C9 C10 O1 12.5(10) .
C5 C9 C10 O2 -167.1(8) .
C5 C9 C8 C7 -2.0(12) .
C5 C4 C3 N1 -47.3(10) .
C5 C4 C6 C7 0.5(12) .
C10 C9 C5 C4 178.4(6) .
C10 C9 C8 C7 -179.1(8) .
C4 C6 C7 C8 -1.4(15) .
C25 C24 C23 C20 -16.4(10) .
C25 C24 C23 C22 162.1(7) .
C25 C24 C26 C1 -0.2(11) 4_565
C3 N1 C1 C26 175.6(7) 4_566
C3 N1 C2 C25 -176.8(7) 4_566
C3 C4 C6 C7 176.8(9) .
C18 N2 C19 C20 179.6(6) .
C18 N2 C21 C22 178.8(6) .
C18 C17 C16 C12 -178.9(6) .
C18 C17 C15 C14 178.2(7) .
C13 C12 C11 O4 178.8(7) .
C13 C12 C11 O3 -1.2(10) .
C1 N1 C3 C4 -73.2(9) .
C1 N1 C2 C25 1.0(11) 4_566
C2 N1 C3 C4 104.6(8) .
C2 N1 C1 C26 -2.3(11) 4_566
C15 C17 C16 C12 0.6(10) .
C15 C17 C18 N2 128.5(7) .
C8 C9 C5 C4 1.2(11) .
C8 C9 C10 O1 -170.4(8) .
C8 C9 C10 O2 10.1(11) .
C6 C4 C3 N1 136.5(7) .
